data_4517174
loop_
_publ_author_name
'Korvorapun, Korkit'
'Kuniyil, Rositha'
'Ackermann, Lutz'

_publ_section_title
;
 Late-Stage Diversification by Selectivity Switch in meta-C--H Activation:
 Evidence for Singlet Stabilization
;
_journal_name_full 'ACS Catalysis'
_journal_page_first 435
_journal_paper_doi 10.1021/acscatal.9b04592
_journal_year 2019
_chemical_formula_moiety 'C49 H41 N O2 P2 Ru, 1.5(C4 H8 O)'
_chemical_formula_sum 'C55 H53 N O3.5 P2 Ru'
_chemical_formula_weight 946.99
_space_group_crystal_system monoclinic
_space_group_IT_number 14
_space_group_name_Hall '-P 2yn'
_space_group_name_H-M_alt 'P 1 21/n 1'
_atom_sites_solution_hydrogens mixed
_atom_sites_solution_primary dual
_audit_creation_date 2018-10-17
_audit_creation_method
;
Olex2 1.2
(compiled 2018.05.29 svn.r3508 for OlexSys, GUI svn.r5506)
;
_cell_angle_alpha 90
_cell_angle_beta 93.907(3)
_cell_angle_gamma 90
_cell_formula_units_Z 4
_cell_length_a 11.9019(7)
_cell_length_b 15.2039(9)
_cell_length_c 24.7562(15)
_cell_measurement_reflns_used 4842
_cell_measurement_temperature 99.99
_cell_measurement_theta_max 30.502
_cell_measurement_theta_min 2.365
_cell_volume 4469.4(5)
_computing_cell_refinement 'SAINT V8.38A (?, 2016)'
_computing_data_reduction 'SAINT V8.38A (?, 2016)'
_computing_molecular_graphics 'Olex2 (Dolomanov et al., 2009)'
_computing_publication_material 'Olex2 (Dolomanov et al., 2009)'
_computing_structure_refinement 'XL (Sheldrick, 2008)'
_computing_structure_solution 'XT (Sheldrick, 2015)'
_diffrn_ambient_temperature 99.99
_diffrn_measured_fraction_theta_full 0.999
_diffrn_measured_fraction_theta_max 0.998
_diffrn_measurement_device_type 'Bruker APEX-II CCD'
_diffrn_measurement_method '\f and \w scans'
_diffrn_radiation_type MoK\a
_diffrn_radiation_wavelength 0.71073
_diffrn_reflns_av_R_equivalents 0
_diffrn_reflns_av_unetI/netI 0.0303
_diffrn_reflns_Laue_measured_fraction_full 0.999
_diffrn_reflns_Laue_measured_fraction_max 0.998
_diffrn_reflns_limit_h_max 16
_diffrn_reflns_limit_h_min -16
_diffrn_reflns_limit_k_max 21
_diffrn_reflns_limit_k_min 0
_diffrn_reflns_limit_l_max 35
_diffrn_reflns_limit_l_min 0
_diffrn_reflns_number 13699
_diffrn_reflns_point_group_measured_fraction_full 0.999
_diffrn_reflns_point_group_measured_fraction_max 0.998
_diffrn_reflns_theta_full 25.242
_diffrn_reflns_theta_max 30.573
_diffrn_reflns_theta_min 2.285
_diffrn_standards_number 0
_exptl_absorpt_coefficient_mu 0.471
_exptl_absorpt_correction_T_max 0.513623
_exptl_absorpt_correction_T_min 0.345343
_exptl_absorpt_correction_type multi-scan
_exptl_absorpt_process_details
;
 TWINABS-2012/1 (Bruker,2012) was used for absorption correction.

Final HKLF 4 output contains 177229 reflections, Rint = 0.0914
 (89350 with I > 3sig(I), Rint = 0.0816)
;
_exptl_crystal_colour red
_exptl_crystal_colour_primary red
_exptl_crystal_density_diffrn 1.407
_exptl_crystal_description needle
_exptl_crystal_F_000 1968
_exptl_crystal_recrystallization_method 'The material was recrystallised from thf by slow evaporation'
_exptl_crystal_size_max 0.317
_exptl_crystal_size_mid 0.086
_exptl_crystal_size_min 0.063
_refine_diff_density_max 1.344
_refine_diff_density_min -0.940
_refine_diff_density_rms 0.098
_refine_ls_extinction_method none
_refine_ls_goodness_of_fit_ref 1.048
_refine_ls_hydrogen_treatment mixed
_refine_ls_matrix_type full
_refine_ls_number_parameters 587
_refine_ls_number_reflns 13699
_refine_ls_number_restraints 30
_refine_ls_restrained_S_all 1.050
_refine_ls_R_factor_all 0.0516
_refine_ls_R_factor_gt 0.0435
_refine_ls_shift/su_max 0.002
_refine_ls_shift/su_mean 0.000
_refine_ls_structure_factor_coef Fsqd
_refine_ls_weighting_details 'w=1/[\s^2^(Fo^2^)+(0.0638P)^2^+4.0875P] where P=(Fo^2^+2Fc^2^)/3'
_refine_ls_weighting_scheme calc
_refine_ls_wR_factor_gt 0.1132
_refine_ls_wR_factor_ref 0.1183
_reflns_Friedel_coverage 0.000
_reflns_number_gt 11796
_reflns_number_total 13699
_reflns_threshold_expression 'I > 2\s(I)'
_cod_data_source_file cs9b04592_si_011.cif
_cod_data_source_block 0473_cg_0m_4
_cod_original_formula_sum 'C55 H53 N O3.50 P2 Ru'
_cod_database_code 4517174
_shelx_shelxl_version_number 2017/1
_shelx_space_group_comment
;
The symmetry employed for this shelxl refinement is uniquely defined
by the following loop, which should always be used as a source of
symmetry information in preference to the above space-group names.
They are only intended as comments.
;
_shelx_estimated_absorpt_t_max 0.971
_shelx_estimated_absorpt_t_min 0.865
_olex2_refinement_description
;
1. Fixed Uiso
 At 1.2 times of:
  All C(H) groups, All C(H,H) groups
 At 1.5 times of:
  All C(H,H,H) groups
2. Shared sites
{C1A, N1B}
{N1A, C1B}
3. Uiso/Uaniso restraints and constraints
Uanis(C1A) = Uanis(N1B)
Uanis(N1A) = Uanis(C1B)
4. Rigid body (RIGU) restrains
 O4, C54, C55, C56, C57
 with sigma for 1-2 distances of 0.001 and sigma for 1-3 distances of 0.001
5. Others
 Sof(N1B)=Sof(C1B)=1-FVAR(1)
 Sof(N1A)=Sof(C1A)=FVAR(1)
 Fixed Sof: C55(0.5) H55A(0.5) H55B(0.5) O4(0.5) C54(0.5) H54A(0.5) H54B(0.5)
 C56(0.5) H56A(0.5) H56B(0.5) C57(0.5) H57A(0.5) H57B(0.5)
6.a Free rotating group:
 C55(O4,C54,C56,C57)
6.b Secondary CH2 refined with riding coordinates:
 C55(H55A,H55B), C54(H54A,H54B), C56(H56A,H56B), C57(H57A,H57B), C50(H50A,
 H50B), C51(H51A,H51B), C52(H52A,H52B), C53(H53A,H53B)
6.c Aromatic/amide H refined with riding coordinates:
 C4(H4), C5(H5), C6(H6), C8(H8), C9(H9), C10(H10), C13(H13), C14(H14),
 C15(H15), C16(H16), C17(H17), C19(H19), C20(H20), C21(H21), C22(H22), C23(H23),
  C25(H25), C26(H26), C27(H27), C28(H28), C29(H29), C31(H31), C32(H32),
 C33(H33), C34(H34), C35(H35), C37(H37), C38(H38), C39(H39), C40(H40), C41(H41),
  C43(H43), C44(H44), C45(H45), C46(H46), C47(H47)
6.d Idealised Me refined as rotating group:
 C49(H49A,H49B,H49C)
;
_olex2_diffrn_ambient_temperature_device 'Oxford Cryosystems Cryostream 800'
_olex2_exptl_crystal_mounting_method 'The crystal was mounted on a MITIGEN holder oil'
_olex2_submission_special_instructions 'No special instructions were received'

loop_
_space_group_symop_operation_xyz
'x, y, z'
'-x+1/2, y+1/2, -z+1/2'
'-x, -y, -z'
'x-1/2, -y-1/2, z-1/2'

loop_
_atom_site_label
_atom_site_type_symbol
_atom_site_fract_x
_atom_site_fract_y
_atom_site_fract_z
_atom_site_U_iso_or_equiv
_atom_site_adp_type
_atom_site_occupancy
_atom_site_site_symmetry_order
_atom_site_calc_flag
_atom_site_refinement_flags_posn
_atom_site_refinement_flags_adp
_atom_site_refinement_flags_occupancy
_atom_site_disorder_assembly
_atom_site_disorder_group
Ru1 Ru 0.43847(2) 0.44557(2) 0.83639(2) 0.01906(5) Uani 1 1 d . . . . .
P1 P 0.24901(4) 0.40819(3) 0.84306(2) 0.01991(9) Uani 1 1 d . . . . .
P2 P 0.62237(4) 0.48245(3) 0.81779(2) 0.01920(9) Uani 1 1 d . . . . .
O1 O 0.41341(12) 0.57016(10) 0.87566(6) 0.0270(3) Uani 1 1 d . . . . .
O2 O 0.36881(13) 0.56849(11) 0.78877(6) 0.0302(3) Uani 1 1 d . . . . .
N1A N 0.45941(15) 0.32678(12) 0.79873(7) 0.0232(4) Uani 0.56(2) 1 d . . P A 1
N1B N 0.49175(14) 0.36917(12) 0.89890(7) 0.0207(3) Uani 0.44(2) 1 d . . P A 2
C1A C 0.49175(14) 0.36917(12) 0.89890(7) 0.0207(3) Uani 0.56(2) 1 d . . P A 1
C1B C 0.45941(15) 0.32678(12) 0.79873(7) 0.0232(4) Uani 0.44(2) 1 d . . P A 2
C2 C 0.49443(16) 0.25750(13) 0.83221(8) 0.0239(4) Uani 1 1 d . . . . .
C3 C 0.51433(16) 0.28174(13) 0.88876(8) 0.0229(3) Uani 1 1 d . . . . .
C4 C 0.5546(2) 0.22583(15) 0.93046(9) 0.0310(4) Uani 1 1 d . . . . .
H4 H 0.570600 0.166055 0.922855 0.037 Uiso 1 1 calc R . . . .
C5 C 0.5712(2) 0.25738(16) 0.98287(9) 0.0330(5) Uani 1 1 d . . . . .
H5 H 0.598525 0.219411 1.011297 0.040 Uiso 1 1 calc R . . . .
C6 C 0.54784(18) 0.34474(15) 0.99359(8) 0.0277(4) Uani 1 1 d . . . . .
H6 H 0.558793 0.367067 1.029401 0.033 Uiso 1 1 calc R . . . .
C7 C 0.50842(17) 0.39910(14) 0.95171(8) 0.0237(4) Uani 1 1 d . . . . .
C8 C 0.51058(19) 0.17300(15) 0.81194(9) 0.0302(4) Uani 1 1 d . . . . .
H8 H 0.532649 0.126285 0.835848 0.036 Uiso 1 1 calc R . . . .
C9 C 0.4943(2) 0.15773(16) 0.75697(10) 0.0361(5) Uani 1 1 d . . . . .
H9 H 0.505512 0.100637 0.742703 0.043 Uiso 1 1 calc R . . . .
C10 C 0.4612(2) 0.22692(17) 0.72276(9) 0.0342(5) Uani 1 1 d . . . . .
H10 H 0.450580 0.217420 0.684832 0.041 Uiso 1 1 calc R . . . .
C11 C 0.44386(18) 0.30971(16) 0.74400(8) 0.0286(4) Uani 1 1 d . . . . .
C12 C 0.16313(16) 0.39982(13) 0.77870(8) 0.0230(3) Uani 1 1 d . . . . .
C13 C 0.06274(17) 0.35231(16) 0.77490(8) 0.0288(4) Uani 1 1 d . . . . .
H13 H 0.038040 0.323527 0.806025 0.035 Uiso 1 1 calc R . . . .
C14 C -0.00176(18) 0.34660(17) 0.72588(9) 0.0326(5) Uani 1 1 d . . . . .
H14 H -0.070017 0.314008 0.723706 0.039 Uiso 1 1 calc R . . . .
C15 C 0.03359(18) 0.38838(16) 0.68040(9) 0.0305(4) Uani 1 1 d . . . . .
H15 H -0.009719 0.383939 0.646833 0.037 Uiso 1 1 calc R . . . .
C16 C 0.1325(2) 0.43675(15) 0.68404(9) 0.0308(4) Uani 1 1 d . . . . .
H16 H 0.156304 0.466278 0.652993 0.037 Uiso 1 1 calc R . . . .
C17 C 0.19711(18) 0.44233(14) 0.73295(8) 0.0267(4) Uani 1 1 d . . . . .
H17 H 0.264943 0.475460 0.735029 0.032 Uiso 1 1 calc R . . . .
C18 C 0.22326(16) 0.30105(13) 0.87339(8) 0.0239(4) Uani 1 1 d . . . . .
C19 C 0.20165(19) 0.29160(15) 0.92775(8) 0.0294(4) Uani 1 1 d . . . . .
H19 H 0.197146 0.342340 0.949896 0.035 Uiso 1 1 calc R . . . .
C20 C 0.1867(2) 0.20894(17) 0.94984(10) 0.0369(5) Uani 1 1 d . . . . .
H20 H 0.172349 0.203180 0.986956 0.044 Uiso 1 1 calc R . . . .
C21 C 0.1926(2) 0.13505(16) 0.91775(11) 0.0382(5) Uani 1 1 d . . . . .
H21 H 0.182151 0.078429 0.932837 0.046 Uiso 1 1 calc R . . . .
C22 C 0.2137(2) 0.14313(15) 0.86385(11) 0.0356(5) Uani 1 1 d . . . . .
H22 H 0.216779 0.092153 0.841808 0.043 Uiso 1 1 calc R . . . .
C23 C 0.23038(18) 0.22554(15) 0.84182(9) 0.0299(4) Uani 1 1 d . . . . .
H23 H 0.246801 0.230626 0.804931 0.036 Uiso 1 1 calc R . . . .
C24 C 0.16900(16) 0.48442(13) 0.88296(7) 0.0214(3) Uani 1 1 d . . . . .
C25 C 0.21925(17) 0.51316(14) 0.93247(8) 0.0252(4) Uani 1 1 d . . . . .
H25 H 0.292156 0.492504 0.944280 0.030 Uiso 1 1 calc R . . . .
C26 C 0.16386(19) 0.57159(15) 0.96465(9) 0.0297(4) Uani 1 1 d . . . . .
H26 H 0.198503 0.590241 0.998427 0.036 Uiso 1 1 calc R . . . .
C27 C 0.05752(19) 0.60272(15) 0.94730(9) 0.0298(4) Uani 1 1 d . . . . .
H27 H 0.019029 0.642158 0.969391 0.036 Uiso 1 1 calc R . . . .
C28 C 0.00801(18) 0.57613(15) 0.89784(9) 0.0284(4) Uani 1 1 d . . . . .
H28 H -0.063802 0.598473 0.885591 0.034 Uiso 1 1 calc R . . . .
C29 C 0.06298(17) 0.51672(13) 0.86590(8) 0.0242(4) Uani 1 1 d . . . . .
H29 H 0.027873 0.498085 0.832224 0.029 Uiso 1 1 calc R . . . .
C30 C 0.72985(16) 0.40120(13) 0.83944(7) 0.0216(3) Uani 1 1 d . . . . .
C31 C 0.80339(17) 0.41375(14) 0.88487(8) 0.0245(4) Uani 1 1 d . . . . .
H31 H 0.801441 0.467234 0.904623 0.029 Uiso 1 1 calc R . . . .
C32 C 0.88020(18) 0.34800(15) 0.90159(8) 0.0282(4) Uani 1 1 d . . . . .
H32 H 0.931183 0.357503 0.932257 0.034 Uiso 1 1 calc R . . . .
C33 C 0.88240(18) 0.26926(15) 0.87379(8) 0.0274(4) Uani 1 1 d . . . . .
H33 H 0.934074 0.224426 0.885485 0.033 Uiso 1 1 calc R . . . .
C34 C 0.80849(17) 0.25613(14) 0.82859(8) 0.0260(4) Uani 1 1 d . . . . .
H34 H 0.809343 0.201967 0.809486 0.031 Uiso 1 1 calc R . . . .
C35 C 0.73355(17) 0.32168(13) 0.81126(8) 0.0240(4) Uani 1 1 d . . . . .
H35 H 0.684255 0.312493 0.779949 0.029 Uiso 1 1 calc R . . . .
C36 C 0.64554(16) 0.49540(13) 0.74585(7) 0.0214(3) Uani 1 1 d . . . . .
C37 C 0.75024(17) 0.48109(14) 0.72549(8) 0.0250(4) Uani 1 1 d . . . . .
H37 H 0.811876 0.462580 0.749167 0.030 Uiso 1 1 calc R . . . .
C38 C 0.76543(18) 0.49365(14) 0.67075(8) 0.0274(4) Uani 1 1 d . . . . .
H38 H 0.837034 0.483132 0.657245 0.033 Uiso 1 1 calc R . . . .
C39 C 0.67652(19) 0.52142(15) 0.63594(8) 0.0288(4) Uani 1 1 d . . . . .
H39 H 0.686831 0.529973 0.598585 0.035 Uiso 1 1 calc R . . . .
C40 C 0.57270(18) 0.53662(16) 0.65591(8) 0.0284(4) Uani 1 1 d . . . . .
H40 H 0.511606 0.555815 0.632119 0.034 Uiso 1 1 calc R . . . .
C41 C 0.55674(17) 0.52413(14) 0.71032(8) 0.0250(4) Uani 1 1 d . . . . .
H41 H 0.485006 0.535167 0.723557 0.030 Uiso 1 1 calc R . . . .
C42 C 0.67630(15) 0.58662(13) 0.84683(7) 0.0211(3) Uani 1 1 d . . . . .
C43 C 0.65555(17) 0.60559(14) 0.90025(8) 0.0261(4) Uani 1 1 d . . . . .
H43 H 0.617955 0.563554 0.920952 0.031 Uiso 1 1 calc R . . . .
C44 C 0.68904(19) 0.68502(15) 0.92363(9) 0.0300(4) Uani 1 1 d . . . . .
H44 H 0.675446 0.696658 0.960322 0.036 Uiso 1 1 calc R . . . .
C45 C 0.74237(19) 0.74758(14) 0.89359(9) 0.0293(4) Uani 1 1 d . . . . .
H45 H 0.763817 0.802519 0.909406 0.035 Uiso 1 1 calc R . . . .
C46 C 0.76420(19) 0.72965(14) 0.84052(8) 0.0284(4) Uani 1 1 d . . . . .
H46 H 0.801513 0.772083 0.819986 0.034 Uiso 1 1 calc R . . . .
C47 C 0.73154(17) 0.64940(14) 0.81711(8) 0.0246(4) Uani 1 1 d . . . . .
H47 H 0.746976 0.637348 0.780697 0.030 Uiso 1 1 calc R . . . .
C48 C 0.37214(16) 0.60835(13) 0.83351(8) 0.0239(4) Uani 1 1 d . . . . .
C49 C 0.3218(2) 0.69741(16) 0.83856(12) 0.0403(5) Uani 1 1 d . . . . .
H49A H 0.246157 0.691870 0.851577 0.060 Uiso 1 1 calc GR . . . .
H49B H 0.316887 0.726395 0.803117 0.060 Uiso 1 1 calc GR . . . .
H49C H 0.369126 0.732557 0.864298 0.060 Uiso 1 1 calc GR . . . .
C55 C 0.4382(4) 0.0193(3) 0.96685(10) 0.0515(17) Uani 0.5 1 d . U P B -1
H55A H 0.453570 0.070892 0.944083 0.062 Uiso 0.5 1 calc R . P B -1
H55B H 0.389845 -0.021987 0.944830 0.062 Uiso 0.5 1 calc R . P B -1
O4 O 0.4418(3) 0.0027(2) 1.06233(10) 0.0386(7) Uani 0.5 1 d G U P B -1
C54 C 0.3811(3) 0.0471(3) 1.01305(14) 0.0443(11) Uani 0.5 1 d G U P B -1
H54A H 0.301028 0.028959 1.009343 0.053 Uiso 0.5 1 calc R . P B -1
H54B H 0.384513 0.111910 1.016813 0.053 Uiso 0.5 1 calc R . P B -1
C56 C 0.5423(3) -0.0231(3) 0.98414(13) 0.0440(10) Uani 0.5 1 d G U P B -1
H56A H 0.604756 0.000562 0.964067 0.053 Uiso 0.5 1 calc R . P B -1
H56B H 0.536865 -0.087273 0.977675 0.053 Uiso 0.5 1 calc R . P B -1
C57 C 0.5625(2) -0.0040(3) 1.04476(13) 0.0359(10) Uani 0.5 1 d G U P B -1
H57A H 0.604160 0.051784 1.051262 0.043 Uiso 0.5 1 calc R . P B -1
H57B H 0.604368 -0.052453 1.063775 0.043 Uiso 0.5 1 calc R . P B -1
O3 O 0.5276(2) 0.3907(2) 0.54418(9) 0.0731(8) Uani 1 1 d . . . . .
C50 C 0.4786(3) 0.3455(2) 0.58665(14) 0.0574(8) Uani 1 1 d . . . . .
H50A H 0.508581 0.368311 0.622217 0.069 Uiso 1 1 calc R . . . .
H50B H 0.495530 0.281797 0.584946 0.069 Uiso 1 1 calc R . . . .
C51 C 0.3562(4) 0.3606(4) 0.5792(2) 0.1001(19) Uani 1 1 d . . . . .
H51A H 0.333891 0.414185 0.598526 0.120 Uiso 1 1 calc R . . . .
H51B H 0.313456 0.309667 0.592081 0.120 Uiso 1 1 calc R . . . .
C52 C 0.3374(4) 0.3719(5) 0.5167(2) 0.1006(18) Uani 1 1 d . . . . .
H52A H 0.305507 0.317662 0.499665 0.121 Uiso 1 1 calc R . . . .
H52B H 0.285976 0.421615 0.507544 0.121 Uiso 1 1 calc R . . . .
C53 C 0.4440(4) 0.3885(5) 0.49997(15) 0.0981(18) Uani 1 1 d . . . . .
H53A H 0.443421 0.445608 0.480778 0.118 Uiso 1 1 calc R . . . .
H53B H 0.463785 0.342233 0.474115 0.118 Uiso 1 1 calc R . . . .
H7 H 0.489(2) 0.4587(17) 0.9594(10) 0.019(6) Uiso 1 1 d . . . . .
H11 H 0.421(2) 0.3579(19) 0.7210(11) 0.028(7) Uiso 1 1 d . . . . .

loop_
_atom_site_aniso_label
_atom_site_aniso_U_11
_atom_site_aniso_U_22
_atom_site_aniso_U_33
_atom_site_aniso_U_23
_atom_site_aniso_U_13
_atom_site_aniso_U_12
Ru1 0.01837(8) 0.01852(8) 0.02025(8) 0.00020(5) 0.00103(5) 0.00000(5)
P1 0.0188(2) 0.0211(2) 0.0198(2) -0.00007(16) 0.00110(15) -0.00070(17)
P2 0.0186(2) 0.0202(2) 0.0188(2) -0.00022(16) 0.00085(15) -0.00059(16)
O1 0.0239(7) 0.0275(7) 0.0298(7) 0.0035(6) 0.0020(5) -0.0009(6)
O2 0.0290(8) 0.0330(8) 0.0287(7) -0.0042(6) 0.0034(6) -0.0051(6)
N1A 0.0206(8) 0.0267(9) 0.0222(8) -0.0046(6) 0.0015(6) -0.0019(6)
N1B 0.0192(8) 0.0211(8) 0.0219(8) 0.0003(6) 0.0013(6) -0.0015(6)
C1A 0.0192(8) 0.0211(8) 0.0219(8) 0.0003(6) 0.0013(6) -0.0015(6)
C1B 0.0206(8) 0.0267(9) 0.0222(8) -0.0046(6) 0.0015(6) -0.0019(6)
C2 0.0219(9) 0.0222(9) 0.0278(9) -0.0034(7) 0.0026(7) -0.0013(7)
C3 0.0241(9) 0.0196(8) 0.0251(8) 0.0002(7) 0.0028(7) -0.0004(7)
C4 0.0377(11) 0.0225(10) 0.0328(10) 0.0047(8) 0.0023(8) 0.0037(8)
C5 0.0383(12) 0.0321(11) 0.0280(10) 0.0078(8) -0.0011(8) 0.0033(9)
C6 0.0284(10) 0.0317(10) 0.0227(8) 0.0029(7) 0.0002(7) -0.0006(8)
C7 0.0236(9) 0.0261(9) 0.0213(8) -0.0004(7) 0.0008(6) -0.0016(7)
C8 0.0296(10) 0.0236(10) 0.0373(11) -0.0062(8) 0.0030(8) 0.0013(8)
C9 0.0388(12) 0.0290(11) 0.0407(12) -0.0150(9) 0.0033(9) 0.0026(9)
C10 0.0336(11) 0.0379(12) 0.0309(10) -0.0141(9) 0.0003(8) 0.0001(9)
C11 0.0252(9) 0.0344(11) 0.0260(9) -0.0081(8) 0.0006(7) -0.0001(8)
C12 0.0207(8) 0.0252(9) 0.0230(8) -0.0028(7) -0.0004(6) 0.0010(7)
C13 0.0228(9) 0.0365(11) 0.0270(9) -0.0031(8) 0.0016(7) -0.0035(8)
C14 0.0224(9) 0.0428(13) 0.0319(10) -0.0079(9) -0.0028(7) -0.0022(9)
C15 0.0282(10) 0.0334(11) 0.0286(10) -0.0064(8) -0.0071(8) 0.0062(8)
C16 0.0355(11) 0.0312(11) 0.0249(9) 0.0008(8) -0.0041(8) 0.0015(9)
C17 0.0280(10) 0.0264(10) 0.0251(9) 0.0005(7) -0.0021(7) -0.0007(8)
C18 0.0181(8) 0.0238(9) 0.0295(9) 0.0018(7) -0.0003(7) -0.0021(7)
C19 0.0335(11) 0.0279(10) 0.0263(9) 0.0038(8) -0.0028(8) -0.0056(8)
C20 0.0412(13) 0.0354(12) 0.0329(11) 0.0108(9) -0.0061(9) -0.0114(10)
C21 0.0347(12) 0.0271(11) 0.0513(14) 0.0112(10) -0.0076(10) -0.0078(9)
C22 0.0308(11) 0.0227(10) 0.0533(14) -0.0016(9) 0.0023(9) -0.0022(8)
C23 0.0276(10) 0.0251(10) 0.0373(11) -0.0017(8) 0.0056(8) -0.0020(8)
C24 0.0222(8) 0.0200(8) 0.0223(8) 0.0016(6) 0.0032(6) -0.0005(7)
C25 0.0233(9) 0.0295(10) 0.0227(8) -0.0006(7) 0.0013(7) 0.0017(7)
C26 0.0336(11) 0.0316(11) 0.0240(9) -0.0037(8) 0.0023(8) 0.0019(9)
C27 0.0331(11) 0.0267(10) 0.0302(10) -0.0016(8) 0.0055(8) 0.0043(8)
C28 0.0265(10) 0.0274(10) 0.0315(10) 0.0019(8) 0.0024(7) 0.0049(8)
C29 0.0255(9) 0.0222(9) 0.0247(9) 0.0017(7) -0.0005(7) 0.0011(7)
C30 0.0211(8) 0.0217(9) 0.0221(8) 0.0022(6) 0.0028(6) -0.0006(7)
C31 0.0250(9) 0.0260(9) 0.0224(8) 0.0001(7) 0.0005(7) 0.0007(7)
C32 0.0289(10) 0.0330(11) 0.0222(8) 0.0012(7) -0.0020(7) 0.0042(8)
C33 0.0277(10) 0.0286(10) 0.0258(9) 0.0040(7) 0.0023(7) 0.0051(8)
C34 0.0273(9) 0.0241(9) 0.0267(9) -0.0003(7) 0.0032(7) 0.0029(7)
C35 0.0234(9) 0.0248(9) 0.0237(8) -0.0006(7) 0.0015(6) -0.0013(7)
C36 0.0226(8) 0.0211(8) 0.0204(8) -0.0002(6) 0.0002(6) -0.0010(7)
C37 0.0256(9) 0.0251(9) 0.0244(9) 0.0014(7) 0.0013(7) 0.0014(7)
C38 0.0285(10) 0.0286(10) 0.0259(9) -0.0002(7) 0.0067(7) 0.0014(8)
C39 0.0356(11) 0.0296(10) 0.0213(8) 0.0013(7) 0.0033(7) 0.0000(8)
C40 0.0288(10) 0.0325(11) 0.0232(9) 0.0027(7) -0.0025(7) 0.0004(8)
C41 0.0238(9) 0.0268(9) 0.0242(9) 0.0003(7) 0.0001(7) -0.0006(7)
C42 0.0192(8) 0.0209(8) 0.0228(8) -0.0003(6) -0.0010(6) 0.0000(7)
C43 0.0253(9) 0.0280(10) 0.0252(9) -0.0009(7) 0.0028(7) -0.0050(8)
C44 0.0310(10) 0.0331(11) 0.0263(9) -0.0058(8) 0.0034(7) -0.0038(8)
C45 0.0312(10) 0.0220(9) 0.0343(10) -0.0042(8) -0.0014(8) -0.0020(8)
C46 0.0319(10) 0.0245(10) 0.0285(9) 0.0031(7) -0.0011(8) -0.0032(8)
C47 0.0270(9) 0.0245(9) 0.0222(8) 0.0015(7) 0.0000(7) -0.0010(7)
C48 0.0216(8) 0.0210(9) 0.0293(9) 0.0011(7) 0.0027(7) 0.0001(7)
C49 0.0431(13) 0.0219(10) 0.0565(15) 0.0019(10) 0.0075(11) 0.0059(9)
C55 0.060(3) 0.057(4) 0.0340(18) -0.016(2) -0.0234(18) -0.004(2)
O4 0.0469(17) 0.0347(17) 0.0335(14) 0.0023(13) -0.0023(12) 0.0020(14)
C54 0.045(2) 0.039(3) 0.047(2) 0.0134(19) -0.0038(17) 0.0024(19)
C56 0.052(2) 0.048(3) 0.0309(17) -0.0015(19) -0.0001(16) -0.004(2)
C57 0.0396(17) 0.026(2) 0.039(2) -0.018(2) -0.0203(14) -0.0068(16)
O3 0.0592(15) 0.118(2) 0.0417(12) -0.0059(14) 0.0019(10) -0.0078(15)
C50 0.076(2) 0.0333(14) 0.0636(19) -0.0021(13) 0.0054(16) 0.0027(14)
C51 0.073(3) 0.104(4) 0.130(4) 0.065(3) 0.051(3) 0.015(3)
C52 0.046(2) 0.153(5) 0.100(3) 0.025(4) -0.009(2) -0.016(3)
C53 0.062(2) 0.187(6) 0.0437(18) -0.014(3) -0.0094(16) -0.001(3)

loop_
_atom_type_symbol
_atom_type_description
_atom_type_scat_dispersion_real
_atom_type_scat_dispersion_imag
_atom_type_scat_source
C C 0.0033 0.0016 'International Tables Vol C Tables 4.2.6.8 and 6.1.1.4'
H H 0.0000 0.0000 'International Tables Vol C Tables 4.2.6.8 and 6.1.1.4'
N N 0.0061 0.0033 'International Tables Vol C Tables 4.2.6.8 and 6.1.1.4'
O O 0.0106 0.0060 'International Tables Vol C Tables 4.2.6.8 and 6.1.1.4'
P P 0.1023 0.0942 'International Tables Vol C Tables 4.2.6.8 and 6.1.1.4'
Ru Ru -1.2594 0.8363 'International Tables Vol C Tables 4.2.6.8 and 6.1.1.4'

loop_
_geom_angle_atom_site_label_1
_geom_angle_atom_site_label_2
_geom_angle_atom_site_label_3
_geom_angle
P2 Ru1 P1 172.681(17)
O1 Ru1 P1 91.03(4)
O1 Ru1 P2 92.19(4)
O1 Ru1 O2 57.94(6)
O2 Ru1 P1 85.36(4)
O2 Ru1 P2 90.78(4)
N1A Ru1 P1 88.04(5)
N1A Ru1 P2 88.70(5)
N1A Ru1 O1 179.02(6)
N1A Ru1 O2 121.66(6)
N1B Ru1 P1 93.47(5)
N1B Ru1 P2 92.29(5)
N1B Ru1 O1 101.95(6)
N1B Ru1 O2 159.78(6)
N1B Ru1 C1B 78.41(7)
C1A Ru1 P1 93.47(5)
C1A Ru1 P2 92.29(5)
C1A Ru1 O1 101.95(6)
C1A Ru1 O2 159.78(6)
C1A Ru1 N1A 78.41(7)
C1B Ru1 P1 88.04(5)
C1B Ru1 P2 88.70(5)
C1B Ru1 O1 179.02(6)
C1B Ru1 O2 121.66(6)
C12 P1 Ru1 115.92(7)
C18 P1 Ru1 115.73(6)
C18 P1 C12 101.27(9)
C18 P1 C24 103.56(9)
C24 P1 Ru1 115.02(6)
C24 P1 C12 103.44(9)
C30 P2 Ru1 115.18(6)
C30 P2 C42 104.39(9)
C36 P2 Ru1 115.02(6)
C36 P2 C30 102.04(9)
C36 P2 C42 102.48(9)
C42 P2 Ru1 115.91(6)
C48 O1 Ru1 95.11(13)
C48 O2 Ru1 87.27(13)
C2 N1A Ru1 115.92(13)
C11 N1A Ru1 126.77(16)
C11 N1A C2 117.31(18)
C3 N1B Ru1 118.20(13)
C3 N1B C7 118.03(17)
C7 N1B Ru1 123.77(14)
C3 C1A Ru1 118.20(13)
C3 C1A C7 118.03(17)
C7 C1A Ru1 123.77(14)
C2 C1B Ru1 115.92(13)
C11 C1B Ru1 126.77(16)
C11 C1B C2 117.31(18)
N1A C2 C3 113.97(17)
N1A C2 C8 121.79(19)
C1B C2 C3 113.97(17)
C1B C2 C8 121.79(19)
C8 C2 C3 124.23(19)
N1B C3 C2 113.47(17)
N1B C3 C4 120.81(18)
C1A C3 C2 113.47(17)
C1A C3 C4 120.81(18)
C4 C3 C2 125.70(19)
C3 C4 H4 119.9
C5 C4 C3 120.1(2)
C5 C4 H4 119.9
C4 C5 H5 120.2
C4 C5 C6 119.6(2)
C6 C5 H5 120.2
C5 C6 H6 120.3
C7 C6 C5 119.4(2)
C7 C6 H6 120.3
N1B C7 H7 118.5(15)
C1A C7 H7 118.5(15)
C6 C7 N1B 122.04(19)
C6 C7 C1A 122.04(19)
C6 C7 H7 119.4(15)
C2 C8 H8 120.2
C9 C8 C2 119.7(2)
C9 C8 H8 120.2
C8 C9 H9 120.4
C8 C9 C10 119.2(2)
C10 C9 H9 120.4
C9 C10 H10 120.0
C11 C10 C9 120.0(2)
C11 C10 H10 120.0
N1A C11 C10 122.0(2)
N1A C11 H11 117.0(16)
C1B C11 C10 122.0(2)
C1B C11 H11 117.0(16)
C10 C11 H11 120.9(16)
C13 C12 P1 121.20(15)
C17 C12 P1 119.96(15)
C17 C12 C13 118.84(18)
C12 C13 H13 119.7
C14 C13 C12 120.6(2)
C14 C13 H13 119.7
C13 C14 H14 120.0
C15 C14 C13 120.0(2)
C15 C14 H14 120.0
C14 C15 H15 120.2
C14 C15 C16 119.67(19)
C16 C15 H15 120.2
C15 C16 H16 119.8
C15 C16 C17 120.4(2)
C17 C16 H16 119.8
C12 C17 C16 120.5(2)
C12 C17 H17 119.8
C16 C17 H17 119.8
C19 C18 P1 122.35(16)
C19 C18 C23 118.57(19)
C23 C18 P1 119.01(16)
C18 C19 H19 119.6
C20 C19 C18 120.7(2)
C20 C19 H19 119.6
C19 C20 H20 120.1
C21 C20 C19 119.8(2)
C21 C20 H20 120.1
C20 C21 H21 119.9
C22 C21 C20 120.3(2)
C22 C21 H21 119.9
C21 C22 H22 120.0
C21 C22 C23 120.1(2)
C23 C22 H22 120.0
C18 C23 H23 119.7
C22 C23 C18 120.5(2)
C22 C23 H23 119.7
C25 C24 P1 117.64(15)
C29 C24 P1 123.60(15)
C29 C24 C25 118.73(18)
C24 C25 H25 119.6
C26 C25 C24 120.78(19)
C26 C25 H25 119.6
C25 C26 H26 120.1
C25 C26 C27 119.8(2)
C27 C26 H26 120.1
C26 C27 H27 120.1
C28 C27 C26 119.8(2)
C28 C27 H27 120.1
C27 C28 H28 119.9
C27 C28 C29 120.3(2)
C29 C28 H28 119.9
C24 C29 C28 120.51(19)
C24 C29 H29 119.7
C28 C29 H29 119.7
C31 C30 P2 122.18(15)
C31 C30 C35 118.87(18)
C35 C30 P2 118.83(15)
C30 C31 H31 119.9
C30 C31 C32 120.29(19)
C32 C31 H31 119.9
C31 C32 H32 119.8
C33 C32 C31 120.39(19)
C33 C32 H32 119.8
C32 C33 H33 120.2
C32 C33 C34 119.54(19)
C34 C33 H33 120.2
C33 C34 H34 119.8
C35 C34 C33 120.31(19)
C35 C34 H34 119.8
C30 C35 H35 119.7
C34 C35 C30 120.59(18)
C34 C35 H35 119.7
C37 C36 P2 122.21(14)
C37 C36 C41 118.53(17)
C41 C36 P2 119.20(15)
C36 C37 H37 119.7
C38 C37 C36 120.64(19)
C38 C37 H37 119.7
C37 C38 H38 119.9
C39 C38 C37 120.21(19)
C39 C38 H38 119.9
C38 C39 H39 120.2
C40 C39 C38 119.51(18)
C40 C39 H39 120.2
C39 C40 H40 119.7
C39 C40 C41 120.67(19)
C41 C40 H40 119.7
C36 C41 H41 119.8
C40 C41 C36 120.42(19)
C40 C41 H41 119.8
C43 C42 P2 118.07(15)
C43 C42 C47 118.63(18)
C47 C42 P2 123.20(15)
C42 C43 H43 119.6
C44 C43 C42 120.85(19)
C44 C43 H43 119.6
C43 C44 H44 119.9
C43 C44 C45 120.17(19)
C45 C44 H44 119.9
C44 C45 H45 120.1
C46 C45 C44 119.8(2)
C46 C45 H45 120.1
C45 C46 H46 119.9
C45 C46 C47 120.1(2)
C47 C46 H46 119.9
C42 C47 H47 119.8
C46 C47 C42 120.46(18)
C46 C47 H47 119.8
O1 C48 C49 119.0(2)
O2 C48 O1 119.45(19)
O2 C48 C49 121.5(2)
C48 C49 H49A 109.5
C48 C49 H49B 109.5
C48 C49 H49C 109.5
H49A C49 H49B 109.5
H49A C49 H49C 109.5
H49B C49 H49C 109.5
H55A C55 H55B 108.2
C54 C55 H55A 109.7
C54 C55 H55B 109.7
C54 C55 C56 109.9
C56 C55 H55A 109.7
C56 C55 H55B 109.7
C54 O4 C57 101.8
C55 C54 O4 106.4
C55 C54 H54A 110.5
C55 C54 H54B 110.5
O4 C54 H54A 110.5
O4 C54 H54B 110.5
H54A C54 H54B 108.6
C55 C56 H56A 110.5
C55 C56 H56B 110.5
C55 C56 C57 106.4
H56A C56 H56B 108.6
C57 C56 H56A 110.5
C57 C56 H56B 110.5
O4 C57 H57A 111.4
O4 C57 H57B 111.4
C56 C57 O4 101.7
C56 C57 H57A 111.4
C56 C57 H57B 111.4
H57A C57 H57B 109.3
C50 O3 C53 104.9(3)
O3 C50 H50A 110.4
O3 C50 H50B 110.4
O3 C50 C51 106.6(3)
H50A C50 H50B 108.6
C51 C50 H50A 110.4
C51 C50 H50B 110.4
C50 C51 H51A 111.3
C50 C51 H51B 111.3
C50 C51 C52 102.4(3)
H51A C51 H51B 109.2
C52 C51 H51A 111.3
C52 C51 H51B 111.3
C51 C52 H52A 110.9
C51 C52 H52B 110.9
H52A C52 H52B 108.9
C53 C52 C51 104.2(3)
C53 C52 H52A 110.9
C53 C52 H52B 110.9
O3 C53 H53A 109.1
O3 C53 H53B 109.1
C52 C53 O3 112.3(4)
C52 C53 H53A 109.1
C52 C53 H53B 109.1
H53A C53 H53B 107.9

loop_
_geom_bond_atom_site_label_1
_geom_bond_atom_site_label_2
_geom_bond_distance
Ru1 P1 2.3421(5)
Ru1 P2 2.3355(5)
Ru1 O1 2.1592(16)
Ru1 O2 2.3317(17)
Ru1 N1A 2.0554(18)
Ru1 N1B 2.0031(17)
Ru1 C1A 2.0031(17)
Ru1 C1B 2.0554(18)
P1 C12 1.8378(19)
P1 C18 1.828(2)
P1 C24 1.8314(19)
P2 C30 1.832(2)
P2 C36 1.8312(19)
P2 C42 1.837(2)
O1 C48 1.264(2)
O2 C48 1.261(2)
N1A C2 1.387(3)
N1A C11 1.379(3)
N1B C3 1.382(3)
N1B C7 1.386(2)
C1A C3 1.382(3)
C1A C7 1.386(2)
C1B C2 1.387(3)
C1B C11 1.379(3)
C2 C3 1.451(3)
C2 C8 1.397(3)
C3 C4 1.397(3)
C4 H4 0.9500
C4 C5 1.385(3)
C5 H5 0.9500
C5 C6 1.387(3)
C6 H6 0.9500
C6 C7 1.383(3)
C7 H7 0.96(3)
C8 H8 0.9500
C8 C9 1.381(3)
C9 H9 0.9500
C9 C10 1.390(4)
C10 H10 0.9500
C10 C11 1.385(3)
C11 H11 0.96(3)
C12 C13 1.394(3)
C12 C17 1.388(3)
C13 H13 0.9500
C13 C14 1.394(3)
C14 H14 0.9500
C14 C15 1.383(3)
C15 H15 0.9500
C15 C16 1.386(3)
C16 H16 0.9500
C16 C17 1.392(3)
C17 H17 0.9500
C18 C19 1.395(3)
C18 C23 1.395(3)
C19 H19 0.9500
C19 C20 1.387(3)
C20 H20 0.9500
C20 C21 1.380(4)
C21 H21 0.9500
C21 C22 1.380(4)
C22 H22 0.9500
C22 C23 1.386(3)
C23 H23 0.9500
C24 C25 1.397(3)
C24 C29 1.392(3)
C25 H25 0.9500
C25 C26 1.389(3)
C26 H26 0.9500
C26 C27 1.392(3)
C27 H27 0.9500
C27 C28 1.383(3)
C28 H28 0.9500
C28 C29 1.393(3)
C29 H29 0.9500
C30 C31 1.390(3)
C30 C35 1.398(3)
C31 H31 0.9500
C31 C32 1.398(3)
C32 H32 0.9500
C32 C33 1.382(3)
C33 H33 0.9500
C33 C34 1.390(3)
C34 H34 0.9500
C34 C35 1.386(3)
C35 H35 0.9500
C36 C37 1.393(3)
C36 C41 1.398(3)
C37 H37 0.9500
C37 C38 1.392(3)
C38 H38 0.9500
C38 C39 1.384(3)
C39 H39 0.9500
C39 C40 1.381(3)
C40 H40 0.9500
C40 C41 1.386(3)
C41 H41 0.9500
C42 C43 1.392(3)
C42 C47 1.397(3)
C43 H43 0.9500
C43 C44 1.386(3)
C44 H44 0.9500
C44 C45 1.387(3)
C45 H45 0.9500
C45 C46 1.384(3)
C46 H46 0.9500
C46 C47 1.395(3)
C47 H47 0.9500
C48 C49 1.489(3)
C49 H49A 0.9800
C49 H49B 0.9800
C49 H49C 0.9800
C55 H55A 0.9900
C55 H55B 0.9900
C55 C54 1.4337
C55 C56 1.4355
O4 C54 1.5319
O4 C57 1.5330
C54 H54A 0.9900
C54 H54B 0.9900
C56 H56A 0.9900
C56 H56B 0.9900
C56 C57 1.5314
C57 H57A 0.9900
C57 H57B 0.9900
O3 C50 1.415(4)
O3 C53 1.429(4)
C50 H50A 0.9900
C50 H50B 0.9900
C50 C51 1.475(6)
C51 H51A 0.9900
C51 H51B 0.9900
C51 C52 1.558(7)
C52 H52A 0.9900
C52 H52B 0.9900
C52 C53 1.384(6)
C53 H53A 0.9900
C53 H53B 0.9900
